data_7126296
loop_
_publ_author_name
'Qiu, Rong-Guan'
'Chen, Xiao-Xian'
'Huang, Rui-Kang'
'Zhou, Dong-Dong'
'Xu, Wei-Jian'
'Zhang, Wei-Xiong'
'Chen, Xiao-Ming'

_publ_section_title
;
 Nitroprusside as a promising building block to assemble an
 organic-inorganic hybrid for thermo-responsive switching materials.
;
_journal_issue 41
_journal_name_full 'Chemical communications (Cambridge, England)'
_journal_page_first 5488
_journal_page_last 5491
_journal_paper_doi 10.1039/d0cc01877e
_journal_volume 56
_journal_year 2020
_chemical_formula_moiety 'C5 Fe K N6 O, C2 H8 N'
_chemical_formula_sum 'C7 H8 Fe K N7 O'
_chemical_formula_weight 301.15
_space_group_crystal_system orthorhombic
_space_group_IT_number 19
_space_group_name_Hall 'P 2ac 2ab'
_space_group_name_H-M_alt 'P 21 21 21'
_atom_sites_solution_hydrogens geom
_atom_sites_solution_primary dual
_audit_creation_date 2020-02-23
_audit_creation_method
;
Olex2 1.2
(compiled 2018.05.29 svn.r3508 for OlexSys, GUI svn.r5506)
;
_audit_update_record
;
2020-02-27 deposited with the CCDC.	2020-03-27 downloaded from the CCDC.
;
_cell_angle_alpha 90
_cell_angle_beta 90
_cell_angle_gamma 90
_cell_formula_units_Z 4
_cell_length_a 10.08380(10)
_cell_length_b 8.51500(10)
_cell_length_c 14.9235(2)
_cell_measurement_reflns_used 5229
_cell_measurement_temperature 240.00(10)
_cell_measurement_theta_max 74.0350
_cell_measurement_theta_min 5.2600
_cell_volume 1281.38(3)
_computing_cell_refinement 'CrysAlisPro 1.171.39.46 (Rigaku OD, 2018)'
_computing_data_collection 'CrysAlisPro 1.171.39.46 (Rigaku OD, 2018)'
_computing_data_reduction 'CrysAlisPro 1.171.39.46 (Rigaku OD, 2018)'
_computing_molecular_graphics 'Olex2 (Dolomanov et al., 2009)'
_computing_publication_material 'Olex2 (Dolomanov et al., 2009)'
_computing_structure_refinement 'ShelXL (Sheldrick, 2015)'
_computing_structure_solution 'ShelXT (Sheldrick, 2015)'
_diffrn_ambient_environment N~2~
_diffrn_ambient_temperature 240.00(10)
_diffrn_detector 'CCD plate'
_diffrn_detector_area_resol_mean 5.2913
_diffrn_detector_type AtlasS2
_diffrn_measured_fraction_theta_full 1.000
_diffrn_measured_fraction_theta_max 0.983
_diffrn_measurement_details
;
List of Runs (angles in degrees, time in seconds):

  # Type    Start    End  Width  t~exp~   \w     \q     \k     \f   Frames
#--------------------------------------------------------------------------
  1  \w   -115.00 -17.00   1.00    1.00    --  -41.14 -38.00 150.00   98
  2  \w      1.00  82.00   1.00    1.00    --   41.14 -99.00  30.00   81
  3  \w     23.00  97.00   1.00    1.00    --   41.14-125.00-180.00   74
  4  \w     25.00 110.00   1.00    4.00    --  107.79 -94.00  90.00   85
  5  \w     94.00 178.00   1.00    4.00    --  107.79 125.00 -30.00   84
  6  \w     82.00 178.00   1.00    4.00    --  107.79  45.00-150.00   96
  7  \w     82.00 178.00   1.00    4.00    --  107.79  45.00 150.00   96
  8  \w    100.00 178.00   1.00    4.00    --  107.79  82.00 -66.00   78
  9  \w     94.00 178.00   1.00    4.00    --  107.79 125.00 120.00   84
 10  \w   -114.00 -32.00   1.00    1.00    --  -41.14 -57.00  60.00   82
 11  \w   -114.00 -13.00   1.00    1.00    --  -41.14 -57.00 -60.00  101
;
_diffrn_measurement_device 'four-circle diffractometer'
_diffrn_measurement_device_type 'SuperNova, Dual, Cu at home/near, AtlasS2'
_diffrn_measurement_method '\w scans'
_diffrn_orient_matrix_type 'CrysAlisPro convention (1999,Acta A55,543-557)'
_diffrn_orient_matrix_UB_11 -0.0787159000
_diffrn_orient_matrix_UB_12 0.1117820000
_diffrn_orient_matrix_UB_13 0.0541949000
_diffrn_orient_matrix_UB_21 -0.0518172000
_diffrn_orient_matrix_UB_22 -0.1016366000
_diffrn_orient_matrix_UB_23 0.0711670000
_diffrn_orient_matrix_UB_31 0.1544308000
_diffrn_orient_matrix_UB_32 0.0228533000
_diffrn_orient_matrix_UB_33 0.0515031000
_diffrn_radiation_monochromator mirror
_diffrn_radiation_probe x-ray
_diffrn_radiation_type CuK\a
_diffrn_radiation_wavelength 1.54178
_diffrn_reflns_av_R_equivalents 0.0578
_diffrn_reflns_av_unetI/netI 0.0510
_diffrn_reflns_Laue_measured_fraction_full 1.000
_diffrn_reflns_Laue_measured_fraction_max 0.983
_diffrn_reflns_limit_h_max 12
_diffrn_reflns_limit_h_min -12
_diffrn_reflns_limit_k_max 10
_diffrn_reflns_limit_k_min -9
_diffrn_reflns_limit_l_max 16
_diffrn_reflns_limit_l_min -18
_diffrn_reflns_number 7084
_diffrn_reflns_point_group_measured_fraction_full 1.000
_diffrn_reflns_point_group_measured_fraction_max 0.985
_diffrn_reflns_theta_full 67.679
_diffrn_reflns_theta_max 74.143
_diffrn_reflns_theta_min 5.294
_diffrn_source 'micro-focus sealed X-ray tube'
_diffrn_source_type 'SuperNova (Cu) X-ray Source'
_exptl_absorpt_coefficient_mu 12.346
_exptl_absorpt_correction_T_max 1.00000
_exptl_absorpt_correction_T_min 0.50790
_exptl_absorpt_correction_type multi-scan
_exptl_absorpt_process_details
;
CrysAlisPro 1.171.39.46 (Rigaku Oxford Diffraction, 2018)
Empirical absorption correction using spherical harmonics,
 implemented in SCALE3 ABSPACK scaling algorithm.
;
_exptl_crystal_colour red
_exptl_crystal_colour_primary red
_exptl_crystal_density_diffrn 1.561
_exptl_crystal_description block
_exptl_crystal_F_000 608
_exptl_crystal_size_max 0.3
_exptl_crystal_size_mid 0.25
_exptl_crystal_size_min 0.2
_refine_diff_density_max 0.657
_refine_diff_density_min -0.685
_refine_diff_density_rms 0.102
_refine_ls_abs_structure_details
;
 Refined as an inversion twin.
;
_refine_ls_abs_structure_Flack 0.223(9)
_refine_ls_extinction_coef 0.0049(6)
_refine_ls_extinction_expression Fc^*^=kFc[1+0.001xFc^2^\l^3^/sin(2\q)]^-1/4^
_refine_ls_extinction_method 'SHELXL-2014/7 (Sheldrick 2014'
_refine_ls_goodness_of_fit_ref 1.052
_refine_ls_hydrogen_treatment constr
_refine_ls_matrix_type full
_refine_ls_number_parameters 158
_refine_ls_number_reflns 2543
_refine_ls_number_restraints 0
_refine_ls_restrained_S_all 1.052
_refine_ls_R_factor_all 0.0425
_refine_ls_R_factor_gt 0.0415
_refine_ls_shift/su_max 0.000
_refine_ls_shift/su_mean 0.000
_refine_ls_structure_factor_coef Fsqd
_refine_ls_weighting_details 'w=1/[\s^2^(Fo^2^)+(0.0722P)^2^] where P=(Fo^2^+2Fc^2^)/3'
_refine_ls_weighting_scheme calc
_refine_ls_wR_factor_gt 0.1080
_refine_ls_wR_factor_ref 0.1095
_reflns_Friedel_coverage 0.722
_reflns_Friedel_fraction_full 1.000
_reflns_Friedel_fraction_max 0.987
_reflns_number_gt 2475
_reflns_number_total 2543
_reflns_threshold_expression 'I > 2\s(I)'
_cod_data_source_file d0cc01877e2.cif
_cod_data_source_block 1_240k
_cod_depositor_comments 'Adding full bibliography for 7126293--7126304.cif.'
_cod_database_code 7126296
_shelx_shelxl_version_number 2014/7
_chemical_oxdiff_formula 'C H N O Fe K'
_shelx_space_group_comment
;
The symmetry employed for this shelxl refinement is uniquely defined
by the following loop, which should always be used as a source of
symmetry information in preference to the above space-group names.
They are only intended as comments.
;
_shelx_estimated_absorpt_t_max 0.191
_shelx_estimated_absorpt_t_min 0.119
_reflns_odcompleteness_completeness 98.25
_reflns_odcompleteness_iscentric 1
_reflns_odcompleteness_theta 73.98
_olex2_refinement_description
;
1. Twinned data refinement
 Scales: 0.777(9)
 0.223(9)
2. Fixed Uiso
 At 1.2 times of:
  All N(H,H) groups
 At 1.5 times of:
  All C(H,H,H) groups
3.a Secondary CH2 refined with riding coordinates:
 N1(H1A,H1B)
3.b Idealised Me refined as rotating group:
 C2(H2A,H2B,H2C), C1(H1C,H1D,H1E)
;
_olex2_submission_special_instructions 'No special instructions were received'
_oxdiff_exptl_absorpt_empirical_details
;
Empirical correction (ABSPACK) includes:
- Absorption correction using spherical harmonics
- Frame scaling
;
_oxdiff_exptl_absorpt_empirical_full_max 1.901
_oxdiff_exptl_absorpt_empirical_full_min 0.673

loop_
_space_group_symop_operation_xyz
'x, y, z'
'-x+1/2, -y, z+1/2'
'-x, y+1/2, -z+1/2'
'x+1/2, -y+1/2, -z'

loop_
_atom_site_label
_atom_site_type_symbol
_atom_site_fract_x
_atom_site_fract_y
_atom_site_fract_z
_atom_site_U_iso_or_equiv
_atom_site_adp_type
_atom_site_occupancy
_atom_site_site_symmetry_order
_atom_site_calc_flag
_atom_site_refinement_flags_posn
_atom_site_refinement_flags_adp
_atom_site_refinement_flags_occupancy
_atom_site_disorder_assembly
_atom_site_disorder_group
Fe1 Fe 0.64180(6) 0.73853(8) 0.70139(4) 0.0091(2) Uani 1 1 d . . . . .
K1 K 0.81654(10) 0.23158(12) 0.93297(5) 0.0210(3) Uani 1 1 d . . . . .
O1 O 0.3994(4) 0.7445(5) 0.7919(2) 0.0321(9) Uani 1 1 d . . . . .
N7 N 0.4983(4) 0.7448(4) 0.7543(2) 0.0145(7) Uani 1 1 d . . . . .
N2 N 0.5490(5) 0.5065(5) 0.5552(3) 0.0288(11) Uani 1 1 d . . . . .
N6 N 0.7496(6) 0.4711(6) 0.8195(3) 0.0319(11) Uani 1 1 d . . . . .
N3 N 0.5927(5) 1.0044(5) 0.5645(3) 0.0274(11) Uani 1 1 d . . . . .
N1 N 0.4672(4) 0.2476(5) 0.4394(3) 0.0263(9) Uani 1 1 d . . . . .
H1A H 0.5014 0.3262 0.4712 0.032 Uiso 1 1 calc R . . . .
H1B H 0.5243 0.1679 0.4411 0.032 Uiso 1 1 calc R . . . .
C3 C 0.5813(5) 0.5906(6) 0.6105(3) 0.0160(10) Uani 1 1 d . . . . .
C5 C 0.8110(5) 0.7246(6) 0.6405(3) 0.0221(10) Uani 1 1 d . . . . .
C4 C 0.6077(5) 0.9081(5) 0.6177(3) 0.0179(10) Uani 1 1 d . . . . .
C7 C 0.7087(5) 0.5691(6) 0.7752(3) 0.0177(9) Uani 1 1 d . . . . .
N5 N 0.7835(6) 0.9656(7) 0.8302(3) 0.0459(17) Uani 1 1 d . . . . .
C6 C 0.7308(5) 0.8834(6) 0.7820(3) 0.0220(11) Uani 1 1 d . . . . .
N4 N 0.9102(5) 0.7163(8) 0.6036(3) 0.0431(14) Uani 1 1 d . . . . .
C2 C 0.4499(7) 0.2984(11) 0.3463(4) 0.058(2) Uani 1 1 d . . . . .
H2A H 0.4196 0.2115 0.3108 0.087 Uiso 1 1 calc GR . . . .
H2B H 0.5331 0.3354 0.3232 0.087 Uiso 1 1 calc GR . . . .
H2C H 0.3857 0.3815 0.3440 0.087 Uiso 1 1 calc GR . . . .
C1 C 0.3414(8) 0.1983(9) 0.4799(5) 0.0516(18) Uani 1 1 d . . . . .
H1C H 0.3051 0.1123 0.4463 0.077 Uiso 1 1 calc GR . . . .
H1D H 0.2802 0.2847 0.4792 0.077 Uiso 1 1 calc GR . . . .
H1E H 0.3567 0.1658 0.5406 0.077 Uiso 1 1 calc GR . . . .

loop_
_atom_site_aniso_label
_atom_site_aniso_U_11
_atom_site_aniso_U_22
_atom_site_aniso_U_33
_atom_site_aniso_U_23
_atom_site_aniso_U_13
_atom_site_aniso_U_12
Fe1 0.0189(3) 0.0052(3) 0.0033(3) -0.0002(2) 0.0000(2) -0.0013(3)
K1 0.0384(5) 0.0145(5) 0.0103(4) 0.0001(4) -0.0073(4) 0.0045(4)
O1 0.0321(17) 0.029(2) 0.036(2) 0.0130(19) 0.0183(15) 0.0069(17)
N7 0.0245(16) 0.0072(16) 0.0119(15) 0.0042(15) -0.0002(13) -0.0009(17)
N2 0.048(3) 0.020(2) 0.018(2) -0.0077(19) -0.007(2) -0.010(2)
N6 0.044(2) 0.025(3) 0.027(2) 0.011(2) -0.009(2) 0.008(2)
N3 0.057(3) 0.012(2) 0.014(2) 0.0032(16) 0.003(2) 0.006(2)
N1 0.0286(17) 0.018(2) 0.033(2) -0.007(2) -0.0145(17) 0.002(2)
C3 0.026(2) 0.014(2) 0.008(2) 0.0040(17) -0.0013(17) -0.0040(19)
C5 0.031(2) 0.023(3) 0.0123(19) 0.0015(19) -0.0026(18) -0.004(2)
C4 0.035(2) 0.010(2) 0.009(2) -0.0045(17) 0.003(2) 0.002(2)
C7 0.024(2) 0.016(2) 0.013(2) -0.0026(17) -0.0005(18) -0.0012(19)
N5 0.069(4) 0.041(3) 0.027(3) -0.020(2) 0.003(3) -0.029(3)
C6 0.037(3) 0.017(2) 0.012(2) -0.0043(17) 0.003(2) -0.007(2)
N4 0.031(2) 0.063(4) 0.035(2) -0.002(3) 0.017(2) 0.000(3)
C2 0.043(3) 0.106(7) 0.025(3) 0.005(4) 0.008(3) -0.013(4)
C1 0.056(4) 0.051(4) 0.047(4) 0.017(3) 0.006(3) -0.004(4)

loop_
_atom_type_symbol
_atom_type_description
_atom_type_scat_dispersion_real
_atom_type_scat_dispersion_imag
_atom_type_scat_source
C C 0.0181 0.0091 'International Tables Vol C Tables 4.2.6.8 and 6.1.1.4'
H H 0.0000 0.0000 'International Tables Vol C Tables 4.2.6.8 and 6.1.1.4'
Fe Fe -1.1336 3.1974 'International Tables Vol C Tables 4.2.6.8 and 6.1.1.4'
K K 0.3868 1.0657 'International Tables Vol C Tables 4.2.6.8 and 6.1.1.4'
N N 0.0311 0.0180 'International Tables Vol C Tables 4.2.6.8 and 6.1.1.4'
O O 0.0492 0.0322 'International Tables Vol C Tables 4.2.6.8 and 6.1.1.4'

loop_
_geom_angle_atom_site_label_1
_geom_angle_atom_site_label_2
_geom_angle_atom_site_label_3
_geom_angle
_geom_angle_site_symmetry_1
_geom_angle_site_symmetry_3
_geom_angle_publ_flag
N7 Fe1 C3 94.55(19) . . ?
N7 Fe1 C5 178.2(2) . . ?
N7 Fe1 C4 97.4(2) . . ?
N7 Fe1 C7 93.31(19) . . ?
N7 Fe1 C6 95.1(2) . . ?
C5 Fe1 C3 84.8(2) . . ?
C5 Fe1 C4 84.2(2) . . ?
C5 Fe1 C7 85.1(2) . . ?
C5 Fe1 C6 85.6(2) . . ?
C4 Fe1 C3 88.71(18) . . ?
C4 Fe1 C6 90.5(2) . . ?
C7 Fe1 C3 91.3(2) . . ?
C7 Fe1 C4 169.3(2) . . ?
C7 Fe1 C6 87.7(2) . . ?
C6 Fe1 C3 170.4(2) . . ?
N2 K1 C3 20.49(12) 2_665 2_665 ?
N2 K1 C5 63.82(12) 2_665 2_665 ?
N2 K1 N4 76.66(13) 2_665 2_665 ?
N6 K1 N2 86.42(14) . 2_665 ?
N6 K1 N3 174.18(15) . 2_665 ?
N6 K1 C3 103.75(14) . 2_665 ?
N6 K1 C5 113.05(14) . 2_665 ?
N6 K1 C4 153.88(14) . 2_665 ?
N6 K1 N5 103.80(16) . 1_545 ?
N6 K1 N4 101.37(16) . 2_665 ?
N6 K1 N4 99.01(18) . 3_746 ?
N3 K1 N2 87.92(12) 2_665 2_665 ?
N3 K1 C3 70.98(12) 2_665 2_665 ?
N3 K1 C5 65.39(12) 2_665 2_665 ?
N3 K1 C4 21.78(12) 2_665 2_665 ?
N3 K1 N4 78.62(13) 2_665 2_665 ?
C3 K1 C5 46.74(12) 2_665 2_665 ?
C3 K1 N4 62.90(12) 2_665 2_665 ?
C5 K1 N4 19.27(12) 2_665 2_665 ?
C4 K1 N2 69.75(12) 2_665 2_665 ?
C4 K1 C3 50.91(12) 2_665 2_665 ?
C4 K1 C5 47.12(13) 2_665 2_665 ?
C4 K1 N4 63.65(13) 2_665 2_665 ?
N5 K1 N2 161.09(17) 1_545 2_665 ?
N5 K1 N3 81.26(16) 1_545 2_665 ?
N5 K1 C3 151.99(16) 1_545 2_665 ?
N5 K1 C5 123.76(15) 1_545 2_665 ?
N5 K1 C4 102.10(15) 1_545 2_665 ?
N5 K1 N4 115.86(17) 1_545 2_665 ?
N5 K1 N4 88.44(19) 1_545 3_746 ?
N4 K1 N2 74.11(16) 3_746 2_665 ?
N4 K1 N3 78.09(16) 3_746 2_665 ?
N4 K1 C3 82.40(15) 3_746 2_665 ?
N4 K1 C5 123.81(14) 3_746 2_665 ?
N4 K1 C4 85.01(15) 3_746 2_665 ?
N4 K1 N4 142.96(11) 3_746 2_665 ?
O1 N7 Fe1 177.9(4) . . ?
C3 N2 K1 81.6(3) . 2_664 ?
C7 N6 K1 173.0(5) . . ?
C4 N3 K1 86.1(3) . 2_664 ?
H1A N1 H1B 107.9 . . ?
C2 N1 H1A 109.2 . . ?
C2 N1 H1B 109.2 . . ?
C2 N1 C1 111.8(5) . . ?
C1 N1 H1A 109.2 . . ?
C1 N1 H1B 109.2 . . ?
Fe1 C3 K1 99.70(17) . 2_664 ?
N2 C3 Fe1 177.5(4) . . ?
N2 C3 K1 77.9(3) . 2_664 ?
Fe1 C5 K1 95.05(17) . 2_664 ?
N4 C5 Fe1 179.1(5) . . ?
N4 C5 K1 84.1(4) . 2_664 ?
Fe1 C4 K1 104.11(17) . 2_664 ?
N3 C4 Fe1 175.9(4) . . ?
N3 C4 K1 72.1(3) . 2_664 ?
N6 C7 Fe1 178.7(5) . . ?
C6 N5 K1 156.3(6) . 1_565 ?
N5 C6 Fe1 178.6(6) . . ?
K1 N4 K1 120.02(16) 3_756 2_664 ?
C5 N4 K1 76.6(4) . 2_664 ?
C5 N4 K1 161.3(5) . 3_756 ?
N1 C2 H2A 109.5 . . ?
N1 C2 H2B 109.5 . . ?
N1 C2 H2C 109.5 . . ?
H2A C2 H2B 109.5 . . ?
H2A C2 H2C 109.5 . . ?
H2B C2 H2C 109.5 . . ?
N1 C1 H1C 109.5 . . ?
N1 C1 H1D 109.5 . . ?
N1 C1 H1E 109.5 . . ?
H1C C1 H1D 109.5 . . ?
H1C C1 H1E 109.5 . . ?
H1D C1 H1E 109.5 . . ?

loop_
_geom_bond_atom_site_label_1
_geom_bond_atom_site_label_2
_geom_bond_distance
_geom_bond_site_symmetry_2
_geom_bond_publ_flag
Fe1 N7 1.649(4) . ?
Fe1 C3 1.948(5) . ?
Fe1 C5 1.936(5) . ?
Fe1 C4 1.940(5) . ?
Fe1 C7 1.936(5) . ?
Fe1 C6 1.943(5) . ?
K1 N2 3.184(5) 2_665 ?
K1 N6 2.735(5) . ?
K1 N3 2.955(4) 2_665 ?
K1 C3 3.221(4) 2_665 ?
K1 C5 3.375(4) 2_665 ?
K1 C4 3.098(4) 2_665 ?
K1 N5 2.755(5) 1_545 ?
K1 N4 2.812(5) 3_746 ?
K1 N4 3.450(6) 2_665 ?
O1 N7 1.145(5) . ?
N2 K1 3.184(5) 2_664 ?
N2 C3 1.140(6) . ?
N6 C7 1.142(7) . ?
N3 K1 2.955(4) 2_664 ?
N3 C4 1.152(6) . ?
N1 H1A 0.8900 . ?
N1 H1B 0.8900 . ?
N1 C2 1.465(7) . ?
N1 C1 1.466(8) . ?
C3 K1 3.221(4) 2_664 ?
C5 K1 3.375(4) 2_664 ?
C5 N4 1.144(7) . ?
C4 K1 3.098(4) 2_664 ?
N5 K1 2.755(5) 1_565 ?
N5 C6 1.136(7) . ?
N4 K1 3.450(6) 2_664 ?
N4 K1 2.812(5) 3_756 ?
C2 H2A 0.9600 . ?
C2 H2B 0.9600 . ?
C2 H2C 0.9600 . ?
C1 H1C 0.9600 . ?
C1 H1D 0.9600 . ?
C1 H1E 0.9600 . ?

loop_
_twin_individual_id
_twin_individual_mass_fraction_refined
1 0.777(9)
2 0.223(9)
